data_4307811
loop_
_publ_author_name
'Ahmed A. Mohamed'
'Alfredo Burini'
'Rossana Galassi'
'Daniele Paglialunga'
'Jos\'e-Ram\'on Gal\'an-Mascar\'os'
'Kim R. Dunbar'
'John P. Fackler'

_publ_section_title
;
Self-assembly of a High-Nuclearity Chloride-Centered Copper(II) Cluster.
Structure and Magnetic Properties of
[Au(PPh3)2][trans-Cu6(\m-OH)6{\m-(3,5-CF3)2pz}6Cl]
;
_journal_name_full 'Inorganic Chemistry'
_journal_page_first 2348
_journal_page_last 2349
_journal_paper_doi 10.1021/ic062299d
_journal_volume 46
_journal_year 2007
_space_group_IT_number 15
_symmetry_cell_setting monoclinic
_symmetry_Int_Tables_number 15
_symmetry_space_group_name_Hall '-C 2yc'
_symmetry_space_group_name_H-M 'C 1 2/c 1'
_cell_angle_alpha 90.00
_cell_angle_beta 94.6100(10)
_cell_angle_gamma 90.00
_cell_length_a 15.6725(11)
_cell_length_b 20.2095(11)
_cell_length_c 27.9054(17)
_cell_volume 8810.0(9)
_cod_data_source_file ic062299dsi20070213_010009.cif
_cod_data_source_block blue
_cod_original_cell_volume 8809.98
_cod_original_sg_symbol_H-M 'C 2/c'
_cod_database_code 4307811

loop_
_symmetry_equiv_pos_site_id
_symmetry_equiv_pos_as_xyz
1 x,y,z
2 -x,y,1/2-z
3 1/2+x,1/2+y,z
4 1/2-x,1/2+y,1/2-z
5 -x,-y,-z
6 x,-y,1/2+z
7 1/2-x,1/2-y,-z
8 1/2+x,1/2-y,1/2+z

loop_
_atom_site_label
_atom_site_type_symbol
_atom_site_fract_x
_atom_site_fract_y
_atom_site_fract_z
Au1 Au 0.0000 0.529134(10) 0.2500
P1 P 0.12739(6) 0.53128(5) 0.29797(4)
C16 C 0.1352(3) 0.4659(2) 0.34215(15)
C17 C 0.0888(3) 0.4082(2) 0.33230(17)
H17A H 0.0539 0.4043 0.3030
C18 C 0.0931(4) 0.3559(2) 0.36512(18)
H18A H 0.0602 0.3170 0.3585
C19 C 0.1455(3) 0.3609(2) 0.40744(18)
H19A H 0.1493 0.3250 0.4295
C20 C 0.1918(3) 0.4174(3) 0.41755(17)
H20A H 0.2278 0.4204 0.4465
C21 C 0.1862(3) 0.4707(2) 0.38545(17)
H21A H 0.2171 0.5103 0.3931
C22 C 0.1406(3) 0.6088(2) 0.33046(14)
C23 C 0.0694(3) 0.6458(2) 0.33881(15)
H23A H 0.0145 0.6311 0.3264
C24 C 0.0767(3) 0.7043(2) 0.36508(17)
H24A H 0.0273 0.7296 0.3704
C25 C 0.1569(3) 0.7251(2) 0.38331(17)
H25A H 0.1624 0.7646 0.4018
C26 C 0.2287(3) 0.6893(3) 0.37487(18)
H26A H 0.2834 0.7042 0.3876
C27 C 0.2218(3) 0.6316(2) 0.34781(16)
H27A H 0.2718 0.6078 0.3411
C28 C 0.2183(3) 0.5224(2) 0.26221(15)
C29 C 0.2940(3) 0.4922(3) 0.28020(19)
H29A H 0.2989 0.4745 0.3118
C30 C 0.3623(3) 0.4881(4) 0.2516(2)
H30A H 0.4138 0.4672 0.2639
C31 C 0.3565(4) 0.5137(3) 0.2059(2)
H31A H 0.4043 0.5119 0.1870
C32 C 0.2807(3) 0.5422(2) 0.18767(18)
H32A H 0.2753 0.5580 0.1555
C33 C 0.2115(3) 0.5481(2) 0.21629(15)
H33A H 0.1604 0.5696 0.2041
P1 P -0.12739 0.53128 0.20203
C16 C -0.1352 0.4659 0.15785
C17 C -0.0888 0.4082 0.1677
H17A H -0.0539 0.4043 0.197
C18 C -0.0931 0.3559 0.13488
H18A H -0.0602 0.317 0.1415
C19 C -0.1455 0.3609 0.09256
H19A H -0.1493 0.325 0.0705
C20 C -0.1918 0.4174 0.08245
H20A H -0.2278 0.4204 0.0535
C21 C -0.1862 0.4707 0.11455
H21A H -0.2171 0.5103 0.1069
C22 C -0.1406 0.6088 0.16954
C23 C -0.0694 0.6458 0.16119
H23A H -0.0145 0.6311 0.1736
C24 C -0.0767 0.7043 0.13492
H24A H -0.0273 0.7296 0.1296
C25 C -0.1569 0.7251 0.11669
H25A H -0.1624 0.7646 0.0982
C26 C -0.2287 0.6893 0.12513
H26A H -0.2834 0.7042 0.1124
C27 C -0.2218 0.6316 0.15219
H27A H -0.2718 0.6078 0.1589
C28 C -0.2183 0.5224 0.23779
C29 C -0.294 0.4922 0.2198
H29A H -0.2989 0.4745 0.1882
C30 C -0.3623 0.4881 0.2484
H30A H -0.4138 0.4672 0.2361
C31 C -0.3565 0.5137 0.2941
H31A H -0.4043 0.5119 0.313
C32 C -0.2807 0.5422 0.31233
H32A H -0.2753 0.558 0.3445
C33 C -0.2115 0.5481 0.28371
H33A H -0.1604 0.5696 0.2959
Cu1 Cu 0.81989(3) 0.68115(2) 0.415137(16)
Cu2 Cu 0.92676(3) 0.78795(2) 0.470740(16)
Cu3 Cu 0.85742(3) 0.86035(2) 0.555945(16)
F1 F 0.7693(2) 0.73009(17) 0.24500(9)
F2 F 0.80125(19) 0.80271(14) 0.29982(11)
F3 F 0.85847(17) 0.70605(16) 0.30553(10)
F4 F 0.9168(2) 0.54290(15) 0.37931(10)
F5 F 0.88220(16) 0.50466(12) 0.44615(10)
F6 F 1.00851(17) 0.48769(14) 0.42520(12)
F7 F 1.12758(16) 0.77046(13) 0.50229(10)
F8 F 1.19516(16) 0.67874(15) 0.51882(12)
F9 F 1.10030(18) 0.71404(14) 0.56436(10)
F10 F 1.02463(16) 0.86782(13) 0.38861(9)
F11 F 0.90043(17) 0.88465(13) 0.35241(9)
F12 F 0.9902(2) 0.96485(13) 0.36107(10)
F13 F 0.76071(17) 1.03705(13) 0.51798(11)
F14 F 0.86557(18) 1.01670(13) 0.56940(10)
F15 F 0.87796(18) 1.09158(12) 0.51587(10)
F16 F 1.05065(16) 0.79367(14) 0.63945(11)
F17 F 1.03762(17) 0.85539(16) 0.70145(9)
F18 F 1.00740(16) 0.89392(13) 0.63026(9)
O1 O 0.75365(16) 0.60655(13) 0.43313(10)
H1 H 0.7825 0.5947 0.4588
O2 O 0.87730(17) 0.76361(14) 0.40795(9)
H2 H 0.8291 0.7761 0.4166
O3 O 0.95140(16) 0.80885(14) 0.53716(10)
H3 H 0.9641 0.7755 0.5549
N1 N 0.7211(2) 0.69736(16) 0.36558(11)
N2 N 0.9310(2) 0.65059(16) 0.44806(12)
N3 N 0.9767(2) 0.69707(16) 0.47292(12)
N4 N 0.9086(2) 0.88446(16) 0.46236(11)
N5 N 0.87873(19) 0.91750(16) 0.50020(11)
N6 N 0.8556(2) 0.82262(16) 0.62136(11)
C1 C 0.6285(3) 0.7052(2) 0.30066(15)
H1A H 0.6040 0.7135 0.2690
C2 C 0.7121(3) 0.7143(2) 0.31890(15)
C3 C 0.7848(3) 0.7381(2) 0.29250(15)
C4 C 0.9784(2) 0.59535(19) 0.44885(14)
C5 C 1.0572(2) 0.6054(2) 0.47435(15)
H5A H 1.1029 0.5749 0.4805
C6 C 1.0528(2) 0.6703(2) 0.48853(15)
C7 C 0.9466(3) 0.53322(19) 0.42485(16)
C8 C 1.1187(3) 0.7086(2) 0.51810(17)
C9 C 0.9274(2) 0.9310(2) 0.42970(14)
C10 C 0.9097(2) 0.9941(2) 0.44574(15)
H10A H 0.9171 1.0352 0.4301
C11 C 0.8786(2) 0.98246(19) 0.49012(15)
C12 C 0.9612(3) 0.9112(2) 0.38303(15)
C13 C 0.8464(3) 1.03193(19) 0.52374(17)
C14 C 0.9111(3) 0.8191(2) 0.66048(14)
C15 C 1.0014(3) 0.8404(2) 0.65783(15)
Cu1 Cu 0.68011 0.81885 0.584863
Cu2 Cu 0.57324 0.71205 0.52926
Cu3 Cu 0.64258 0.63965 0.444055
F1 F 0.7307 0.76991 0.755
F2 F 0.69875 0.69729 0.70018
F3 F 0.64153 0.79395 0.69447
F4 F 0.5832 0.9571 0.62069
F5 F 0.6178 0.99534 0.55385
F6 F 0.49149 1.01231 0.5748
F7 F 0.37242 0.72954 0.49771
F8 F 0.30484 0.82126 0.48118
F9 F 0.3997 0.78596 0.43564
F10 F 0.47537 0.63218 0.61139
F11 F 0.59957 0.61535 0.64759
F12 F 0.5098 0.53515 0.63893
F13 F 0.73929 0.46295 0.48202
F14 F 0.63443 0.4833 0.4306
F15 F 0.62204 0.40842 0.48413
F16 F 0.44935 0.70633 0.36055
F17 F 0.46238 0.64461 0.29855
F18 F 0.4926 0.60608 0.36974
O1 O 0.74635 0.89345 0.56687
H1 H 0.7175 0.9053 0.5412
O2 O 0.6227 0.73639 0.59205
H2 H 0.6709 0.7239 0.5834
O3 O 0.5486 0.69115 0.46284
H3 H 0.5359 0.7245 0.4451
N1 N 0.7789 0.80264 0.63442
N2 N 0.569 0.84941 0.55194
N3 N 0.5233 0.80293 0.52708
N4 N 0.5914 0.61554 0.53764
N5 N 0.62127 0.5825 0.4998
N6 N 0.6444 0.67738 0.37864
C1 C 0.8715 0.7948 0.69934
H1A H 0.896 0.7865 0.731
C2 C 0.7879 0.7857 0.6811
C3 C 0.7152 0.7619 0.7075
C4 C 0.5216 0.90465 0.55115
C5 C 0.4428 0.8946 0.52565
H5A H 0.3971 0.9251 0.5195
C6 C 0.4472 0.8297 0.51147
C7 C 0.5534 0.96678 0.57515
C8 C 0.3813 0.7914 0.4819
C9 C 0.5726 0.569 0.5703
C10 C 0.5903 0.5059 0.55426
H10A H 0.5829 0.4648 0.5699
C11 C 0.6214 0.51754 0.50988
C12 C 0.5388 0.5888 0.61697
C13 C 0.6536 0.46807 0.47626
C14 C 0.5889 0.6809 0.33952
C15 C 0.4986 0.6596 0.34217
Cl1 Cl 0.7500 0.7500 0.5000
N7 N 0.0924(7) 0.3344(8) 0.2151(3)
C34 C 0.2122(9) 0.3741(5) 0.1631(5)
H34A H 0.2118 0.4225 0.1610
H34B H 0.2011 0.3552 0.1309
H34C H 0.2682 0.3591 0.1771
C35 C 0.1453(10) 0.3522(7) 0.1936(5)
